data_7027987
loop_
_publ_author_name
'Apperley, David C.'
'Bricklebank, Neil'
'Burns, Sally L.'
'Hibbs, David E.'
'Hursthouse, Michael B.'
'Abdul Malik, K. M.'

_publ_section_title
;
 Crystal structure of triphenylphosphine sulfide diiodine; the first
 crystallographically characterised 1&#x2236;1 molecular charge-transfer
 complex of a tertiary phosphine sulfide with diiodine
;
_journal_issue 8
_journal_name_full 'Journal of the Chemical Society, Dalton Transactions'
_journal_page_first 1289
_journal_paper_doi 10.1039/a709121d
_journal_year 1998
_chemical_formula_moiety C18H15I2PS
_chemical_formula_sum 'C18 H15 I2 P S'
_chemical_formula_weight 548.13
_chemical_name_systematic Triphenylphosphinesulfide-diiodide
_space_group_IT_number 14
_symmetry_cell_setting monoclinic
_symmetry_space_group_name_Hall '-P 2yn'
_symmetry_space_group_name_H-M 'P 1 21/n 1'
_atom_sites_solution_hydrogens geom
_atom_sites_solution_primary direct
_atom_sites_solution_secondary difmap
_audit_creation_method SHELXL-93
_cell_angle_alpha 90.00
_cell_angle_beta 97.400(8)
_cell_angle_gamma 90.00
_cell_formula_units_Z 4
_cell_length_a 12.618(2)
_cell_length_b 9.454(3)
_cell_length_c 15.930(6)
_cell_measurement_reflns_used 250
_cell_measurement_temperature 293(2)
_cell_measurement_theta_max 25.14
_cell_measurement_theta_min 1.94
_cell_volume 1884.5(10)
_computing_cell_refinement 'REFINE in MADNES'
_computing_data_collection MADNES
_computing_data_reduction 'ABSMAD, Karaulov, 1991)'
_computing_molecular_graphics 'SNOOPI (Davies, 1983)'
_computing_publication_material SHELXL-93
_computing_structure_refinement 'SHELXL-93 (Sheldrick, 1993)'
_computing_structure_solution 'SHELXS-86 (Sheldrick, 1990)'
_diffrn_ambient_temperature 293(2)
_diffrn_measurement_device 'FAST area detector diffractomer'
_diffrn_measurement_method 'Darr, Drake, Hursthose & Malik, 1993)'
_diffrn_radiation_monochromator graphite
_diffrn_radiation_source 'rotating anode generator, Mo anode)'
_diffrn_radiation_type MoK\a
_diffrn_radiation_wavelength 0.71069
_diffrn_reflns_av_R_equivalents 0.0489
_diffrn_reflns_av_sigmaI/netI 0.0621
_diffrn_reflns_limit_h_max 14
_diffrn_reflns_limit_h_min -7
_diffrn_reflns_limit_k_max 11
_diffrn_reflns_limit_k_min -10
_diffrn_reflns_limit_l_max 17
_diffrn_reflns_limit_l_min -18
_diffrn_reflns_number 7642
_diffrn_reflns_theta_max 25.14
_diffrn_reflns_theta_min 1.94
_diffrn_standards_decay_% none
_exptl_absorpt_coefficient_mu 3.527
_exptl_absorpt_correction_T_max 0.988
_exptl_absorpt_correction_T_min 0.879
_exptl_absorpt_correction_type 'DIFABS (Walker & Stuart, 1983)'
_exptl_crystal_colour red-brown
_exptl_crystal_density_diffrn 1.932
_exptl_crystal_description block
_exptl_crystal_F_000 1040
_exptl_crystal_size_max 0.10
_exptl_crystal_size_mid 0.08
_exptl_crystal_size_min 0.08
_refine_diff_density_max 0.704
_refine_diff_density_min -0.339
_refine_diff_density_rms 0.080
_refine_ls_extinction_method none
_refine_ls_goodness_of_fit_all 0.799
_refine_ls_goodness_of_fit_obs 0.956
_refine_ls_hydrogen_treatment 'calculated positions, riding model'
_refine_ls_matrix_type full
_refine_ls_number_parameters 199
_refine_ls_number_reflns 2875
_refine_ls_number_restraints 0
_refine_ls_restrained_S_all 0.799
_refine_ls_restrained_S_obs 0.956
_refine_ls_R_factor_all 0.0485
_refine_ls_R_factor_obs 0.0270
_refine_ls_shift/esd_max -0.000
_refine_ls_shift/esd_mean 0.000
_refine_ls_structure_factor_coef Fsqd
_refine_ls_weighting_details 'w=1/[\s^2^(Fo^2^)+(0.0185P)^2^+0.0000P] where P=(Fo^2^+2Fc^2^)/3'
_refine_ls_weighting_scheme calc
_refine_ls_wR_factor_all 0.0572
_refine_ls_wR_factor_obs 0.0543
_reflns_number_observed 1878
_reflns_number_total 2875
_reflns_observed_criterion >2sigma(I)
_cod_data_source_file d709121sup1.cif
_cod_data_source_block C18H15I2PS
_cod_depositor_comments
;
The following automatic conversions were performed:

'_symmetry_cell_setting' value 'Monoclinic' changed to 'monoclinic'
according to /home/saulius/struct/CIF-dictionaries/cif_core.dic
dictionary named 'cif_core.dic' version 2.4.2 from 2011-04-26.

Automatic conversion script
Id: cif_fix_values 1891 2012-01-12 08:04:46Z andrius 

The following automatic conversions were performed:

'_refine_ls_weighting_scheme' value 'calc
w=1/[\s^2^(Fo^2^)+(0.0185P)^2^+0.0000P] where P=(Fo^2^+2Fc^2^)/3' was
changed to 'calc'. New tag '_refine_ls_weighting_details' was
created. The value of the new tag was set to
'w=1/[\s^2^(Fo^2^)+(0.0185P)^2^+0.0000P] where P=(Fo^2^+2Fc^2^)/3'.

Automatic conversion script
Id: cif_fix_values 3143 2015-03-26 13:38:13Z robertas 
;
_cod_original_sg_symbol_H-M 'P2(1)/n  (No. 14)'
_cod_database_code 7027987

loop_
_symmetry_equiv_pos_as_xyz
'x, y, z'
'-x+1/2, y+1/2, -z+1/2'
'-x, -y, -z'
'x-1/2, -y-1/2, z-1/2'

loop_
_atom_site_aniso_label
_atom_site_aniso_U_11
_atom_site_aniso_U_22
_atom_site_aniso_U_33
_atom_site_aniso_U_23
_atom_site_aniso_U_13
_atom_site_aniso_U_12
S1 0.0581(10) 0.0570(7) 0.0537(9) -0.0134(7) 0.0017(7) 0.0214(8)
I1 0.0460(2) 0.0540(2) 0.0602(2) -0.0077(2) 0.0141(2) 0.0048(2)
I2 0.0607(3) 0.0894(3) 0.0526(2) -0.0042(2) 0.0157(2) -0.0001(2)
P1 0.0415(9) 0.0402(6) 0.0437(8) -0.0029(6) 0.0050(7) 0.0034(7)
C1 0.044(3) 0.034(2) 0.041(3) -0.000(2) 0.007(3) 0.004(2)
C2 0.052(4) 0.043(3) 0.051(3) 0.003(2) 0.008(3) -0.001(3)
C3 0.060(4) 0.046(3) 0.071(4) 0.002(3) 0.009(3) -0.018(3)
C4 0.042(4) 0.063(3) 0.067(4) 0.011(3) 0.016(3) -0.009(3)
C5 0.049(4) 0.052(3) 0.084(4) 0.012(3) 0.020(3) 0.016(3)
C6 0.054(4) 0.039(3) 0.077(4) -0.005(3) 0.013(3) -0.004(3)
C7 0.045(4) 0.033(2) 0.038(3) -0.000(2) 0.007(3) 0.001(3)
C8 0.049(4) 0.053(3) 0.043(3) 0.005(2) 0.006(3) 0.001(3)
C9 0.056(4) 0.060(3) 0.049(4) -0.002(3) -0.002(3) 0.006(3)
C10 0.073(5) 0.056(3) 0.044(4) 0.002(3) -0.010(3) -0.008(3)
C11 0.091(5) 0.062(3) 0.042(4) -0.008(3) 0.019(4) -0.018(4)
C12 0.058(4) 0.051(3) 0.049(4) -0.002(3) 0.012(3) -0.011(3)
C13 0.043(3) 0.049(3) 0.035(3) -0.001(2) 0.013(3) 0.010(3)
C14 0.060(4) 0.060(3) 0.040(3) -0.005(3) 0.001(3) 0.001(3)
C15 0.080(5) 0.061(3) 0.057(4) 0.014(3) 0.007(3) 0.017(4)
C16 0.075(5) 0.050(3) 0.065(4) 0.014(3) 0.027(4) 0.002(3)
C17 0.058(4) 0.055(3) 0.060(4) -0.003(3) 0.011(3) -0.013(3)
C18 0.053(4) 0.057(3) 0.044(3) 0.005(3) 0.001(3) -0.012(3)

loop_
_atom_site_label
_atom_site_type_symbol
_atom_site_fract_x
_atom_site_fract_y
_atom_site_fract_z
_atom_site_U_iso_or_equiv
_atom_site_thermal_displace_type
_atom_site_occupancy
_atom_site_calc_flag
_atom_site_refinement_flags
S1 S 0.39231(12) 0.05966(13) 0.09861(8) 0.0568(4) Uani 1 d .
I1 I 0.31305(3) 0.06175(3) -0.07069(2) 0.05278(12) Uani 1 d .
I2 I 0.24358(3) 0.04730(4) -0.24617(2) 0.06686(14) Uani 1 d .
P1 P 0.33116(11) 0.22389(12) 0.15495(8) 0.0418(3) Uani 1 d .
C1 C 0.1879(4) 0.2158(4) 0.1506(3) 0.0397(12) Uani 1 d .
C2 C 0.1327(4) 0.0961(5) 0.1211(3) 0.0486(13) Uani 1 d .
H2 H 0.1699(4) 0.0183(5) 0.1011(3) 0.058 Uiso 1 calc R
C3 C 0.0235(5) 0.0893(5) 0.1207(4) 0.059(2) Uani 1 d .
H3 H -0.0143(5) 0.0074(5) 0.0991(4) 0.071 Uiso 1 calc R
C4 C -0.0311(4) 0.1997(5) 0.1510(3) 0.0567(15) Uani 1 d .
H4 H -0.1059(4) 0.1928(5) 0.1527(3) 0.068 Uiso 1 calc R
C5 C 0.0229(5) 0.3201(5) 0.1789(4) 0.061(2) Uani 1 d .
H5 H -0.0153(5) 0.3980(5) 0.1979(4) 0.073 Uiso 1 calc R
C6 C 0.1325(5) 0.3292(5) 0.1798(3) 0.056(2) Uani 1 d .
H6 H 0.1696(5) 0.4123(5) 0.2002(3) 0.067 Uiso 1 calc R
C7 C 0.3913(4) 0.2170(4) 0.2644(3) 0.0384(12) Uani 1 d .
C8 C 0.5004(4) 0.1991(4) 0.2804(3) 0.0484(14) Uani 1 d .
H8 H 0.5412(4) 0.1946(4) 0.2344(3) 0.058 Uiso 1 calc R
C9 C 0.5512(5) 0.1876(5) 0.3617(3) 0.0556(15) Uani 1 d .
H9 H 0.6265(5) 0.1755(5) 0.3716(3) 0.067 Uiso 1 calc R
C10 C 0.4929(5) 0.1936(5) 0.4286(3) 0.059(2) Uani 1 d .
H10 H 0.5275(5) 0.1848(5) 0.4849(3) 0.071 Uiso 1 calc R
C11 C 0.3835(6) 0.2125(5) 0.4133(3) 0.064(2) Uani 1 d .
H11 H 0.3432(6) 0.2192(5) 0.4596(3) 0.077 Uiso 1 calc R
C12 C 0.3317(5) 0.2217(5) 0.3311(3) 0.0522(14) Uani 1 d .
H12 H 0.2562(5) 0.2310(5) 0.3210(3) 0.063 Uiso 1 calc R
C13 C 0.3607(4) 0.3944(4) 0.1124(3) 0.0414(12) Uani 1 d .
C14 C 0.3110(4) 0.4312(5) 0.0318(3) 0.0536(14) Uani 1 d .
H14 H 0.2596(4) 0.3698(5) 0.0020(3) 0.064 Uiso 1 calc R
C15 C 0.3373(5) 0.5581(6) -0.0043(4) 0.066(2) Uani 1 d .
H15 H 0.3030(5) 0.5841(6) -0.0588(4) 0.079 Uiso 1 calc R
C16 C 0.4129(5) 0.6468(5) 0.0383(4) 0.062(2) Uani 1 d .
H16 H 0.4307(5) 0.7332(5) 0.0130(4) 0.074 Uiso 1 calc R
C17 C 0.4621(4) 0.6104(5) 0.1167(4) 0.0570(15) Uani 1 d .
H17 H 0.5138(4) 0.6717(5) 0.1461(4) 0.068 Uiso 1 calc R
C18 C 0.4367(4) 0.4839(5) 0.1537(3) 0.0519(14) Uani 1 d .
H18 H 0.4720(4) 0.4587(5) 0.2080(3) 0.062 Uiso 1 calc R

loop_
_atom_type_symbol
_atom_type_description
_atom_type_scat_dispersion_real
_atom_type_scat_dispersion_imag
_atom_type_scat_source
C C 0.0033 0.0016 'International Tables Vol C Tables 4.2.6.8 and 6.1.1.4'
H H 0.0000 0.0000 'International Tables Vol C Tables 4.2.6.8 and 6.1.1.4'
P P 0.1023 0.0942 'International Tables Vol C Tables 4.2.6.8 and 6.1.1.4'
S S 0.1246 0.1234 'International Tables Vol C Tables 4.2.6.8 and 6.1.1.4'
I I -0.4742 1.8119 'International Tables Vol C Tables 4.2.6.8 and 6.1.1.4'

loop_
_geom_angle_atom_site_label_1
_geom_angle_atom_site_label_2
_geom_angle_atom_site_label_3
_geom_angle
P1 S1 I1 108.78(7)
S1 I1 I2 175.51(3)
C1 P1 C13 106.1(2)
C1 P1 C7 109.2(2)
C13 P1 C7 108.2(2)
C1 P1 S1 113.2(2)
C13 P1 S1 114.5(2)
C7 P1 S1 105.5(2)
C2 C1 C6 119.5(5)
C2 C1 P1 120.5(4)
C6 C1 P1 119.9(4)
C3 C2 C1 120.1(5)
C4 C3 C2 120.6(5)
C5 C4 C3 119.7(5)
C4 C5 C6 120.6(5)
C5 C6 C1 119.5(5)
C8 C7 C12 119.5(5)
C8 C7 P1 117.9(4)
C12 C7 P1 122.6(4)
C9 C8 C7 121.2(5)
C10 C9 C8 119.8(6)
C9 C10 C11 119.5(5)
C10 C11 C12 120.8(6)
C7 C12 C11 119.2(6)
C18 C13 C14 119.2(4)
C18 C13 P1 122.2(4)
C14 C13 P1 118.5(4)
C15 C14 C13 119.5(5)
C16 C15 C14 120.5(5)
C17 C16 C15 120.0(5)
C16 C17 C18 120.2(5)
C13 C18 C17 120.6(5)

loop_
_geom_bond_atom_site_label_1
_geom_bond_atom_site_label_2
_geom_bond_distance
S1 P1 1.998(2)
S1 I1 2.753(2)
I1 I2 2.8230(11)
P1 C1 1.802(5)
P1 C13 1.806(5)
P1 C7 1.811(5)
C1 C2 1.379(6)
C1 C6 1.392(6)
C2 C3 1.378(7)
C3 C4 1.373(7)
C4 C5 1.370(6)
C5 C6 1.384(7)
C7 C8 1.378(7)
C7 C12 1.379(6)
C8 C9 1.373(6)
C9 C10 1.371(7)
C10 C11 1.382(8)
C11 C12 1.389(7)
C13 C18 1.381(6)
C13 C14 1.398(6)
C14 C15 1.390(6)
C15 C16 1.381(7)
C16 C17 1.366(7)
C17 C18 1.388(6)

loop_
_geom_torsion_atom_site_label_1
_geom_torsion_atom_site_label_2
_geom_torsion_atom_site_label_3
_geom_torsion_atom_site_label_4
_geom_torsion
P1 S1 I1 I2 169.8(4)
I1 S1 P1 C1 62.6(2)
I1 S1 P1 C13 -59.2(2)
I1 S1 P1 C7 -178.0(2)
C13 P1 C1 C2 134.8(4)
C7 P1 C1 C2 -108.8(4)
S1 P1 C1 C2 8.4(4)
C13 P1 C1 C6 -47.4(4)
C7 P1 C1 C6 69.1(4)
S1 P1 C1 C6 -173.8(3)
C6 C1 C2 C3 0.0(7)
P1 C1 C2 C3 177.9(4)
C1 C2 C3 C4 -1.4(8)
C2 C3 C4 C5 2.6(8)
C3 C4 C5 C6 -2.5(8)
C4 C5 C6 C1 1.1(8)
C2 C1 C6 C5 0.1(8)
P1 C1 C6 C5 -177.8(4)
C1 P1 C7 C8 169.8(3)
C13 P1 C7 C8 -75.1(4)
S1 P1 C7 C8 47.9(4)
C1 P1 C7 C12 -6.8(4)
C13 P1 C7 C12 108.4(4)
S1 P1 C7 C12 -128.7(4)
C12 C7 C8 C9 -0.9(7)
P1 C7 C8 C9 -177.5(3)
C7 C8 C9 C10 0.2(7)
C8 C9 C10 C11 -0.6(7)
C9 C10 C11 C12 1.7(8)
C8 C7 C12 C11 2.0(7)
P1 C7 C12 C11 178.5(3)
C10 C11 C12 C7 -2.4(7)
C1 P1 C13 C18 130.5(4)
C7 P1 C13 C18 13.4(5)
S1 P1 C13 C18 -103.9(4)
C1 P1 C13 C14 -54.8(4)
C7 P1 C13 C14 -171.9(4)
S1 P1 C13 C14 70.8(4)
C18 C13 C14 C15 -1.3(7)
P1 C13 C14 C15 -176.2(4)
C13 C14 C15 C16 0.8(8)
C14 C15 C16 C17 -0.3(8)
C15 C16 C17 C18 0.3(8)
C14 C13 C18 C17 1.3(7)
P1 C13 C18 C17 176.0(4)
C16 C17 C18 C13 -0.8(8)
